data_4100680
loop_
_publ_author_name
' Toshiya Hozumi '
' Kazuhito Hashimoto '
' Ohkoshi Shin-ichi '

_publ_section_title
;
Electrochemical synthesis, crystal structure, and photomagnetic properties
 of a three-dimensional cyano-bridged copper-molybdenum complex
;
_journal_name_full 'Journal of the American Chemical Society'
_journal_paper_doi 10.1021/ja0443777
_journal_year 2005
_chemical_formula_sum 'C64 H132 Ir6 O10 P4 Pt4'
_chemical_formula_weight 3119.14
_space_group_IT_number 2
_symmetry_cell_setting triclinic
_symmetry_space_group_name_Hall '-P 1'
_symmetry_space_group_name_H-M 'P -1'
_cell_angle_alpha 105.1190(10)
_cell_angle_beta 99.9020(10)
_cell_angle_gamma 104.2220(10)
_cell_formula_units_Z 2
_cell_length_a 12.5080(7)
_cell_length_b 14.9767(9)
_cell_length_c 23.6748(14)
_cell_measurement_temperature 100(2)
_cell_volume 4016.0(4)
_diffrn_ambient_temperature 100(2)
_exptl_crystal_density_diffrn 2.579
_cod_depositor_comments
;
The following automatic conversions were performed:
'_symmetry_cell_setting' value 'Triclinic' changed to 'triclinic'
according to '/home/saulius/struct/CIF-dictionaries/cif_core.dic'
dictionary named 'cif_core.dic' version 2.4.1 from 2010-06-29.

Automatic conversion script
Id: cif_fix_enum 1527 2010-12-29 10:47:43Z saulius 
;
_cod_database_code 4100680

loop_
_symmetry_equiv_pos_as_xyz
'x, y, z'
'-x, -y, -z'

loop_
_atom_site_label
_atom_site_type_symbol
_atom_site_fract_x
_atom_site_fract_y
_atom_site_fract_z
_atom_site_U_iso_or_equiv
_atom_site_adp_type
_atom_site_occupancy
_atom_site_symmetry_multiplicity
_atom_site_calc_flag
_atom_site_refinement_flags
_atom_site_disorder_assembly
_atom_site_disorder_group
H2 H 0.580(8) 0.792(7) 0.264(2) 0.06(3) Uiso 1 1 d D . .
Pt1 Pt 0.467787(19) 0.396549(16) 0.200811(10) 0.01203(5) Uani 1 1 d . . .
Pt2 Pt 0.603342(19) 0.773989(17) 0.330620(10) 0.01383(5) Uani 1 1 d D . .
Pt3 Pt 0.261388(19) 0.666813(17) 0.176839(10) 0.01317(5) Uani 1 1 d . . .
Pt4 Pt 0.354633(19) 0.463152(16) 0.279846(9) 0.01182(5) Uani 1 1 d . . .
Ir1 Ir 0.369673(19) 0.647833(17) 0.288972(10) 0.01256(5) Uani 1 1 d . . .
Ir2 Ir 0.354237(19) 0.518752(16) 0.181396(9) 0.01155(5) Uani 1 1 d . . .
Ir3 Ir 0.544697(19) 0.579756(16) 0.268260(10) 0.01201(5) Uani 1 1 d . . .
Ir4 Ir 0.492174(19) 0.697469(17) 0.209687(10) 0.01289(5) Uani 1 1 d . . .
Ir5 Ir 0.50680(2) 0.622331(17) 0.374923(10) 0.01444(5) Uani 1 1 d . . .
Ir6 Ir 0.176143(19) 0.518526(17) 0.224713(10) 0.01341(5) Uani 1 1 d . . .
P1 P 0.56199(13) 0.33976(11) 0.13310(7) 0.0137(3) Uani 1 1 d . . .
P2 P 0.69791(13) 0.93068(12) 0.38841(7) 0.0148(3) Uani 1 1 d . . .
P3 P 0.16232(13) 0.76667(12) 0.15291(7) 0.0138(3) Uani 1 1 d . . .
P4 P 0.28189(13) 0.33261(12) 0.31321(7) 0.0140(3) Uani 1 1 d . . .
O11 O 0.2835(5) 0.7899(4) 0.3693(2) 0.0391(14) Uani 1 1 d . . .
O21 O 0.2464(4) 0.4569(4) 0.0479(2) 0.0262(11) Uani 1 1 d . . .
O31 O 0.8017(4) 0.6374(4) 0.3016(2) 0.0320(12) Uani 1 1 d . . .
O41 O 0.6179(5) 0.7187(4) 0.1157(2) 0.0330(12) Uani 1 1 d . . .
O51 O 0.6962(4) 0.5517(4) 0.4264(2) 0.0286(11) Uani 1 1 d . . .
O52 O 0.4136(5) 0.6790(4) 0.4837(2) 0.0326(12) Uani 1 1 d . . .
O61 O 0.0014(4) 0.3515(4) 0.1241(2) 0.0279(11) Uani 1 1 d . . .
O62 O 0.0247(4) 0.5530(4) 0.3089(2) 0.0283(11) Uani 1 1 d . . .
C1 C 0.4514(6) 0.2288(5) 0.0720(3) 0.0202(13) Uani 1 1 d . . .
C2 C 0.6798(5) 0.2978(5) 0.1710(3) 0.0182(13) Uani 1 1 d . . .
C3 C 0.6294(5) 0.4273(5) 0.0946(3) 0.0188(13) Uani 1 1 d . . .
C4 C 0.7320(6) 0.9451(5) 0.4742(3) 0.0215(14) Uani 1 1 d . . .
C5 C 0.8386(6) 0.9694(5) 0.3672(3) 0.0243(15) Uani 1 1 d . . .
C6 C 0.6147(6) 1.0176(5) 0.3762(3) 0.0237(14) Uani 1 1 d . . .
C7 C 0.2545(5) 0.8772(5) 0.1393(3) 0.0176(13) Uani 1 1 d . . .
C8 C 0.0502(5) 0.6913(5) 0.0789(3) 0.0170(13) Uani 1 1 d . . .
C9 C 0.0847(6) 0.8122(5) 0.2120(3) 0.0213(14) Uani 1 1 d . . .
C10 C 0.1446(5) 0.2417(5) 0.2568(3) 0.0200(13) Uani 1 1 d . . .
C11 C 0.3177(6) 0.7390(5) 0.3371(3) 0.0224(14) Uani 1 1 d . . .
C12 C 0.3873(5) 0.2625(5) 0.3248(3) 0.0191(13) Uani 1 1 d . . .
C13 C 0.2460(6) 0.3759(5) 0.3888(3) 0.0198(13) Uani 1 1 d . . .
C21 C 0.2874(5) 0.4822(5) 0.0996(3) 0.0169(13) Uani 1 1 d . . .
C31 C 0.7031(5) 0.6164(5) 0.2891(3) 0.0207(14) Uani 1 1 d . . .
C41 C 0.5695(6) 0.7100(5) 0.1522(3) 0.0205(14) Uani 1 1 d . . .
C51 C 0.6235(6) 0.5789(5) 0.4092(3) 0.0214(14) Uani 1 1 d . . .
C52 C 0.4475(6) 0.6554(5) 0.4422(3) 0.0211(14) Uani 1 1 d . . .
C61 C 0.0669(5) 0.4139(5) 0.1632(3) 0.0189(13) Uani 1 1 d . . .
C62 C 0.0818(5) 0.5400(5) 0.2769(3) 0.0167(12) Uani 1 1 d . . .
C63 C 0.4213(6) 0.1449(5) 0.0977(3) 0.0265(15) Uani 1 1 d . . .
H63A H 0.3991 0.1672 0.1354 0.040 Uiso 1 1 calc R . .
H63B H 0.4877 0.1221 0.1057 0.040 Uiso 1 1 calc R . .
H63C H 0.3578 0.0916 0.0683 0.040 Uiso 1 1 calc R . .
C64 C 0.4871(6) 0.1902(5) 0.0134(3) 0.0232(14) Uani 1 1 d . . .
H64A H 0.5618 0.1804 0.0236 0.035 Uiso 1 1 calc R . .
H64B H 0.4916 0.2373 -0.0087 0.035 Uiso 1 1 calc R . .
H64C H 0.4306 0.1282 -0.0119 0.035 Uiso 1 1 calc R . .
C65 C 0.3410(6) 0.2534(5) 0.0553(3) 0.0253(15) Uani 1 1 d . . .
H65A H 0.2842 0.1970 0.0242 0.038 Uiso 1 1 calc R . .
H65B H 0.3561 0.3085 0.0397 0.038 Uiso 1 1 calc R . .
H65C H 0.3120 0.2705 0.0913 0.038 Uiso 1 1 calc R . .
C66 C 0.7124(6) 0.3959(5) 0.0598(3) 0.0229(14) Uani 1 1 d . . .
H66A H 0.6768 0.3289 0.0329 0.034 Uiso 1 1 calc R . .
H66B H 0.7814 0.3996 0.0883 0.034 Uiso 1 1 calc R . .
H66C H 0.7325 0.4388 0.0358 0.034 Uiso 1 1 calc R . .
C67 C 0.5367(6) 0.4454(5) 0.0519(3) 0.0241(14) Uani 1 1 d . . .
H67A H 0.5714 0.4981 0.0371 0.036 Uiso 1 1 calc R . .
H67B H 0.4813 0.4635 0.0735 0.036 Uiso 1 1 calc R . .
H67C H 0.4981 0.3861 0.0175 0.036 Uiso 1 1 calc R . .
C68 C 0.6924(6) 0.5279(5) 0.1417(3) 0.0235(14) Uani 1 1 d . . .
H68A H 0.7549 0.5228 0.1708 0.035 Uiso 1 1 calc R . .
H68B H 0.6391 0.5511 0.1631 0.035 Uiso 1 1 calc R . .
H68C H 0.7232 0.5737 0.1213 0.035 Uiso 1 1 calc R . .
C69 C 0.7227(6) 0.2266(5) 0.1288(3) 0.0252(15) Uani 1 1 d . . .
H69A H 0.7881 0.2156 0.1522 0.038 Uiso 1 1 calc R . .
H69B H 0.7460 0.2536 0.0977 0.038 Uiso 1 1 calc R . .
H69C H 0.6617 0.1648 0.1094 0.038 Uiso 1 1 calc R . .
C70 C 0.6377(6) 0.2529(5) 0.2172(3) 0.0231(14) Uani 1 1 d . . .
H70A H 0.5728 0.1942 0.1962 0.035 Uiso 1 1 calc R . .
H70B H 0.6138 0.2997 0.2457 0.035 Uiso 1 1 calc R . .
H70C H 0.6993 0.2359 0.2393 0.035 Uiso 1 1 calc R . .
C71 C 0.7823(6) 0.3872(5) 0.2083(3) 0.0235(14) Uani 1 1 d . . .
H71A H 0.8357 0.3681 0.2346 0.035 Uiso 1 1 calc R . .
H71B H 0.7557 0.4365 0.2330 0.035 Uiso 1 1 calc R . .
H71C H 0.8208 0.4141 0.1809 0.035 Uiso 1 1 calc R . .
C72 C 0.6068(12) 1.0263(9) 0.3132(4) 0.072(4) Uani 1 1 d . . .
H72A H 0.5471 1.0557 0.3034 0.109 Uiso 1 1 calc R . .
H72B H 0.5883 0.9617 0.2837 0.109 Uiso 1 1 calc R . .
H72C H 0.6801 1.0673 0.3119 0.109 Uiso 1 1 calc R . .
C73 C 0.4870(8) 0.9646(7) 0.3682(5) 0.056(3) Uani 1 1 d . . .
H73A H 0.4736 0.9636 0.4076 0.084 Uiso 1 1 calc R . .
H73B H 0.4670 0.8978 0.3412 0.084 Uiso 1 1 calc R . .
H73C H 0.4397 0.9988 0.3507 0.084 Uiso 1 1 calc R . .
C74 C 0.6539(11) 1.1174(7) 0.4196(6) 0.089(5) Uani 1 1 d . . .
H74A H 0.7265 1.1535 0.4146 0.134 Uiso 1 1 calc R . .
H74B H 0.6643 1.1144 0.4609 0.134 Uiso 1 1 calc R . .
H74C H 0.5969 1.1504 0.4120 0.134 Uiso 1 1 calc R . .
C75 C 0.6188(8) 0.9253(8) 0.4915(4) 0.058(3) Uani 1 1 d . . .
H75A H 0.5622 0.8697 0.4597 0.086 Uiso 1 1 calc R . .
H75B H 0.5925 0.9827 0.4962 0.086 Uiso 1 1 calc R . .
H75C H 0.6288 0.9107 0.5298 0.086 Uiso 1 1 calc R . .
C76 C 0.7871(11) 0.8702(8) 0.4859(4) 0.062(3) Uani 1 1 d . . .
H76A H 0.8622 0.8837 0.4772 0.094 Uiso 1 1 calc R . .
H76B H 0.7390 0.8054 0.4598 0.094 Uiso 1 1 calc R . .
H76C H 0.7958 0.8732 0.5284 0.094 Uiso 1 1 calc R . .
C77 C 0.8071(8) 1.0453(6) 0.5155(3) 0.042(2) Uani 1 1 d . . .
H77A H 0.8233 1.0449 0.5574 0.063 Uiso 1 1 calc R . .
H77B H 0.7676 1.0933 0.5120 0.063 Uiso 1 1 calc R . .
H77C H 0.8788 1.0621 0.5035 0.063 Uiso 1 1 calc R . .
C78 C 0.9032(10) 1.0756(8) 0.3948(5) 0.087(5) Uani 1 1 d . . .
H78A H 0.8820 1.1019 0.4323 0.131 Uiso 1 1 calc R . .
H78B H 0.8846 1.1100 0.3664 0.131 Uiso 1 1 calc R . .
H78C H 0.9852 1.0841 0.4039 0.131 Uiso 1 1 calc R . .
C79 C 0.9160(9) 0.9153(11) 0.3877(7) 0.085(5) Uani 1 1 d . . .
H79A H 0.9851 0.9305 0.3733 0.127 Uiso 1 1 calc R . .
H79B H 0.8767 0.8453 0.3711 0.127 Uiso 1 1 calc R . .
H79C H 0.9366 0.9349 0.4319 0.127 Uiso 1 1 calc R . .
C80 C 0.8187(8) 0.9464(10) 0.2997(4) 0.073(4) Uani 1 1 d . . .
H80A H 0.8882 0.9786 0.2901 0.110 Uiso 1 1 calc R . .
H80B H 0.7563 0.9695 0.2843 0.110 Uiso 1 1 calc R . .
H80C H 0.7984 0.8760 0.2806 0.110 Uiso 1 1 calc R . .
C81 C 0.3638(6) 0.9285(5) 0.1915(3) 0.0265(15) Uani 1 1 d . . .
H81A H 0.4162 0.9774 0.1803 0.040 Uiso 1 1 calc R . .
H81B H 0.4005 0.8805 0.1989 0.040 Uiso 1 1 calc R . .
H81C H 0.3438 0.9601 0.2282 0.040 Uiso 1 1 calc R . .
C82 C 0.2982(6) 0.8441(5) 0.0828(3) 0.0264(15) Uani 1 1 d . . .
H82A H 0.2337 0.8150 0.0469 0.040 Uiso 1 1 calc R . .
H82B H 0.3370 0.7959 0.0872 0.040 Uiso 1 1 calc R . .
H82C H 0.3517 0.9002 0.0783 0.040 Uiso 1 1 calc R . .
C83 C 0.1959(6) 0.9537(5) 0.1321(3) 0.0218(14) Uani 1 1 d . . .
H83A H 0.2450 1.0025 0.1194 0.033 Uiso 1 1 calc R . .
H83B H 0.1821 0.9852 0.1708 0.033 Uiso 1 1 calc R . .
H83C H 0.1231 0.9222 0.1015 0.033 Uiso 1 1 calc R . .
C84 C 0.1052(6) 0.6297(5) 0.0373(3) 0.0219(14) Uani 1 1 d . . .
H84A H 0.1314 0.5860 0.0568 0.033 Uiso 1 1 calc R . .
H84B H 0.1702 0.6725 0.0297 0.033 Uiso 1 1 calc R . .
H84C H 0.0490 0.5913 -0.0011 0.033 Uiso 1 1 calc R . .
C85 C -0.0471(6) 0.6192(5) 0.0912(3) 0.0257(15) Uani 1 1 d . . .
H85A H -0.1003 0.5765 0.0527 0.039 Uiso 1 1 calc R . .
H85B H -0.0875 0.6552 0.1159 0.039 Uiso 1 1 calc R . .
H85C H -0.0155 0.5800 0.1127 0.039 Uiso 1 1 calc R . .
C86 C -0.0042(6) 0.7487(5) 0.0435(3) 0.0233(14) Uani 1 1 d . . .
H86A H -0.0665 0.7034 0.0093 0.035 Uiso 1 1 calc R . .
H86B H 0.0535 0.7865 0.0285 0.035 Uiso 1 1 calc R . .
H86C H -0.0342 0.7927 0.0702 0.035 Uiso 1 1 calc R . .
C87 C -0.0139(7) 0.8492(6) 0.1885(3) 0.0316(17) Uani 1 1 d . . .
H87A H -0.0737 0.7952 0.1573 0.047 Uiso 1 1 calc R . .
H87B H 0.0150 0.9004 0.1713 0.047 Uiso 1 1 calc R . .
H87C H -0.0454 0.8753 0.2221 0.047 Uiso 1 1 calc R . .
C88 C 0.0371(6) 0.7329(5) 0.2381(3) 0.0250(15) Uani 1 1 d . . .
H88A H 0.0997 0.7138 0.2575 0.037 Uiso 1 1 calc R . .
H88B H -0.0164 0.6765 0.2056 0.037 Uiso 1 1 calc R . .
H88C H -0.0027 0.7573 0.2681 0.037 Uiso 1 1 calc R . .
C89 C 0.1704(7) 0.8953(6) 0.2657(3) 0.0301(17) Uani 1 1 d . . .
H89A H 0.1340 0.9108 0.2990 0.045 Uiso 1 1 calc R . .
H89B H 0.1953 0.9528 0.2532 0.045 Uiso 1 1 calc R . .
H89C H 0.2365 0.8751 0.2793 0.045 Uiso 1 1 calc R . .
C90 C 0.1598(6) 0.2274(5) 0.1924(3) 0.0203(14) Uani 1 1 d . . .
H90A H 0.0849 0.1998 0.1634 0.030 Uiso 1 1 calc R . .
H90B H 0.2053 0.1831 0.1838 0.030 Uiso 1 1 calc R . .
H90C H 0.1990 0.2902 0.1888 0.030 Uiso 1 1 calc R . .
C91 C 0.0441(6) 0.2837(6) 0.2602(3) 0.0252(15) Uani 1 1 d . . .
H91A H 0.0649 0.3485 0.2558 0.038 Uiso 1 1 calc R . .
H91B H 0.0263 0.2882 0.2994 0.038 Uiso 1 1 calc R . .
H91C H -0.0228 0.2410 0.2277 0.038 Uiso 1 1 calc R . .
C92 C 0.1076(6) 0.1406(5) 0.2650(3) 0.0243(15) Uani 1 1 d . . .
H92A H 0.0380 0.0996 0.2338 0.037 Uiso 1 1 calc R . .
H92B H 0.0928 0.1477 0.3050 0.037 Uiso 1 1 calc R . .
H92C H 0.1684 0.1105 0.2615 0.037 Uiso 1 1 calc R . .
C93 C 0.3906(6) 0.1993(5) 0.2622(3) 0.0208(14) Uani 1 1 d . . .
H93A H 0.4075 0.2405 0.2368 0.031 Uiso 1 1 calc R . .
H93B H 0.3165 0.1496 0.2428 0.031 Uiso 1 1 calc R . .
H93C H 0.4500 0.1678 0.2675 0.031 Uiso 1 1 calc R . .
C94 C 0.5084(6) 0.3324(5) 0.3537(3) 0.0209(14) Uani 1 1 d . . .
H94A H 0.5126 0.3720 0.3946 0.031 Uiso 1 1 calc R . .
H94B H 0.5275 0.3749 0.3293 0.031 Uiso 1 1 calc R . .
H94C H 0.5625 0.2951 0.3557 0.031 Uiso 1 1 calc R . .
C95 C 0.3619(6) 0.1940(5) 0.3628(3) 0.0225(14) Uani 1 1 d . . .
H95A H 0.4113 0.1523 0.3594 0.034 Uiso 1 1 calc R . .
H95B H 0.2819 0.1537 0.3480 0.034 Uiso 1 1 calc R . .
H95C H 0.3764 0.2327 0.4053 0.034 Uiso 1 1 calc R . .
C96 C 0.3584(6) 0.4245(5) 0.4392(3) 0.0232(14) Uani 1 1 d . . .
H96A H 0.3448 0.4681 0.4742 0.035 Uiso 1 1 calc R . .
H96B H 0.4162 0.4619 0.4241 0.035 Uiso 1 1 calc R . .
H96C H 0.3851 0.3744 0.4513 0.035 Uiso 1 1 calc R . .
C97 C 0.1926(6) 0.4578(5) 0.3877(3) 0.0213(14) Uani 1 1 d . . .
H97A H 0.1172 0.4309 0.3592 0.032 Uiso 1 1 calc R . .
H97B H 0.2416 0.5067 0.3750 0.032 Uiso 1 1 calc R . .
H97C H 0.1852 0.4880 0.4283 0.032 Uiso 1 1 calc R . .
C98 C 0.1680(6) 0.3006(6) 0.4080(3) 0.0268(15) Uani 1 1 d . . .
H98A H 0.1608 0.3308 0.4487 0.040 Uiso 1 1 calc R . .
H98B H 0.2002 0.2473 0.4083 0.040 Uiso 1 1 calc R . .
H98C H 0.0926 0.2751 0.3795 0.040 Uiso 1 1 calc R . .
H1 H 0.576(6) 0.712(6) 0.392(3) 0.024(19) Uiso 1 1 d . . .
H3 H 0.412(6) 0.745(6) 0.180(3) 0.03(2) Uiso 1 1 d . . .
H4 H 0.143(6) 0.601(6) 0.186(3) 0.023(19) Uiso 1 1 d . . .
O1S O 0.7852(4) 0.0134(4) 0.0981(2) 0.0262(11) Uani 1 1 d . . .
C1S C 0.9104(7) 0.0771(6) 0.0437(3) 0.0344(18) Uani 1 1 d . . .
H1S1 H 0.8523 0.0528 0.0052 0.052 Uiso 1 1 calc R . .
H1S2 H 0.9858 0.0822 0.0358 0.052 Uiso 1 1 calc R . .
H1S3 H 0.9090 0.1412 0.0668 0.052 Uiso 1 1 calc R . .
C2S C 0.8860(6) 0.0079(5) 0.0793(3) 0.0274(15) Uani 1 1 d . . .
H2S1 H 0.8756 -0.0591 0.0540 0.033 Uiso 1 1 calc R . .
H2S2 H 0.9507 0.0259 0.1150 0.033 Uiso 1 1 calc R . .
C3S C 0.7552(6) -0.0485(5) 0.1329(3) 0.0264(15) Uani 1 1 d . . .
H3S1 H 0.8183 -0.0322 0.1691 0.032 Uiso 1 1 calc R . .
H3S2 H 0.7401 -0.1171 0.1086 0.032 Uiso 1 1 calc R . .
C4S C 0.6508(6) -0.0344(6) 0.1514(3) 0.0309(17) Uani 1 1 d . . .
H4S1 H 0.6685 0.0321 0.1784 0.046 Uiso 1 1 calc R . .
H4S2 H 0.6245 -0.0805 0.1725 0.046 Uiso 1 1 calc R . .
H4S3 H 0.5908 -0.0455 0.1154 0.046 Uiso 1 1 calc R . .
O2S O 0.9212(4) 0.3391(4) 0.4708(2) 0.0321(12) Uani 1 1 d . . .
C6S C 0.8405(8) 0.3708(8) 0.3821(3) 0.043(2) Uani 1 1 d . . .
H6S1 H 0.9176 0.3881 0.3760 0.065 Uiso 1 1 calc R . .
H6S2 H 0.7983 0.4107 0.3672 0.065 Uiso 1 1 calc R . .
H6S3 H 0.8010 0.3020 0.3598 0.065 Uiso 1 1 calc R . .
C7S C 0.8477(7) 0.3886(7) 0.4485(3) 0.0338(18) Uani 1 1 d . . .
H7S1 H 0.8784 0.4591 0.4707 0.041 Uiso 1 1 calc R . .
H7S2 H 0.7709 0.3641 0.4546 0.041 Uiso 1 1 calc R . .
C8S C 0.9293(7) 0.3488(6) 0.5323(3) 0.0334(18) Uani 1 1 d . . .
H8S1 H 0.8538 0.3174 0.5375 0.040 Uiso 1 1 calc R . .
H8S2 H 0.9532 0.4185 0.5562 0.040 Uiso 1 1 calc R . .
C9S C 1.0136(7) 0.3030(6) 0.5547(4) 0.0359(19) Uani 1 1 d . . .
H9S1 H 0.9914 0.2346 0.5299 0.054 Uiso 1 1 calc R . .
H9S2 H 1.0155 0.3071 0.5969 0.054 Uiso 1 1 calc R . .
H9S3 H 1.0893 0.3370 0.5520 0.054 Uiso 1 1 calc R . .

loop_
_atom_site_aniso_label
_atom_site_aniso_U_11
_atom_site_aniso_U_22
_atom_site_aniso_U_33
_atom_site_aniso_U_23
_atom_site_aniso_U_13
_atom_site_aniso_U_12
Pt1 0.01445(11) 0.00894(11) 0.01379(10) 0.00457(9) 0.00408(8) 0.00409(9)
Pt2 0.01642(11) 0.00941(11) 0.01390(11) 0.00274(9) 0.00292(9) 0.00251(9)
Pt3 0.01650(11) 0.01082(11) 0.01427(10) 0.00601(9) 0.00359(8) 0.00587(9)
Pt4 0.01499(11) 0.00943(11) 0.01258(10) 0.00524(8) 0.00402(8) 0.00417(9)
Ir1 0.01624(11) 0.00971(11) 0.01283(10) 0.00465(9) 0.00391(8) 0.00457(9)
Ir2 0.01423(11) 0.00904(11) 0.01215(10) 0.00454(8) 0.00303(8) 0.00388(9)
Ir3 0.01413(11) 0.00928(11) 0.01254(10) 0.00416(9) 0.00256(8) 0.00323(9)
Ir4 0.01639(11) 0.00943(11) 0.01350(10) 0.00498(9) 0.00400(8) 0.00349(9)
Ir5 0.01852(12) 0.01234(12) 0.01197(10) 0.00468(9) 0.00279(9) 0.00370(9)
Ir6 0.01433(11) 0.01157(11) 0.01605(11) 0.00654(9) 0.00408(9) 0.00449(9)
P1 0.0149(7) 0.0096(7) 0.0165(7) 0.0045(6) 0.0037(6) 0.0034(6)
P2 0.0162(7) 0.0109(7) 0.0159(7) 0.0030(6) 0.0037(6) 0.0030(6)
P3 0.0175(7) 0.0106(7) 0.0152(7) 0.0057(6) 0.0038(6) 0.0060(6)
P4 0.0181(8) 0.0095(7) 0.0163(7) 0.0062(6) 0.0054(6) 0.0045(6)
O11 0.054(4) 0.038(3) 0.031(3) 0.004(3) 0.014(3) 0.029(3)
O21 0.027(3) 0.027(3) 0.020(2) 0.003(2) 0.000(2) 0.009(2)
O31 0.022(3) 0.037(3) 0.031(3) 0.007(2) 0.006(2) 0.006(2)
O41 0.047(3) 0.028(3) 0.038(3) 0.020(2) 0.028(3) 0.015(3)
O51 0.027(3) 0.037(3) 0.025(2) 0.014(2) 0.004(2) 0.013(2)
O52 0.044(3) 0.031(3) 0.026(3) 0.007(2) 0.020(2) 0.011(3)
O61 0.027(3) 0.021(3) 0.025(2) 0.002(2) 0.000(2) 0.001(2)
O62 0.030(3) 0.032(3) 0.031(3) 0.014(2) 0.013(2) 0.016(2)
C1 0.025(3) 0.014(3) 0.019(3) 0.001(3) 0.006(3) 0.006(3)
C2 0.022(3) 0.015(3) 0.025(3) 0.011(3) 0.008(3) 0.010(3)
C3 0.021(3) 0.016(3) 0.025(3) 0.014(3) 0.010(3) 0.003(3)
C4 0.032(4) 0.018(3) 0.012(3) 0.004(3) 0.000(3) 0.008(3)
C5 0.020(3) 0.020(4) 0.030(4) 0.003(3) 0.012(3) 0.002(3)
C6 0.026(3) 0.020(4) 0.027(3) 0.011(3) 0.004(3) 0.010(3)
C7 0.017(3) 0.013(3) 0.026(3) 0.012(3) 0.008(3) 0.004(3)
C8 0.019(3) 0.013(3) 0.020(3) 0.007(2) 0.001(2) 0.005(3)
C9 0.032(4) 0.020(3) 0.026(3) 0.015(3) 0.016(3) 0.019(3)
C10 0.016(3) 0.019(3) 0.021(3) 0.006(3) 0.000(2) 0.001(3)
C11 0.027(3) 0.021(4) 0.020(3) 0.004(3) 0.002(3) 0.013(3)
C12 0.021(3) 0.020(3) 0.024(3) 0.015(3) 0.008(3) 0.009(3)
C13 0.029(3) 0.016(3) 0.016(3) 0.007(3) 0.005(3) 0.006(3)
C21 0.024(3) 0.017(3) 0.016(3) 0.009(3) 0.008(2) 0.013(3)
C31 0.016(3) 0.023(4) 0.014(3) -0.001(3) 0.007(2) -0.003(3)
C41 0.030(4) 0.008(3) 0.023(3) 0.004(3) 0.009(3) 0.005(3)
C51 0.030(4) 0.022(4) 0.013(3) 0.008(3) 0.006(3) 0.007(3)
C52 0.025(3) 0.019(3) 0.016(3) 0.006(3) 0.003(3) 0.002(3)
C61 0.016(3) 0.024(4) 0.024(3) 0.015(3) 0.009(3) 0.008(3)
C62 0.018(3) 0.015(3) 0.017(3) 0.006(2) 0.004(2) 0.004(3)
C63 0.030(4) 0.018(4) 0.025(3) 0.003(3) 0.010(3) -0.002(3)
C64 0.031(4) 0.016(3) 0.021(3) 0.002(3) 0.008(3) 0.008(3)
C65 0.022(3) 0.026(4) 0.020(3) -0.001(3) 0.005(3) 0.004(3)
C66 0.025(3) 0.020(3) 0.027(3) 0.010(3) 0.013(3) 0.005(3)
C67 0.026(3) 0.023(4) 0.027(3) 0.013(3) 0.007(3) 0.006(3)
C68 0.022(3) 0.015(3) 0.031(4) 0.003(3) 0.010(3) 0.004(3)
C69 0.030(4) 0.025(4) 0.029(3) 0.012(3) 0.011(3) 0.016(3)
C70 0.027(3) 0.023(4) 0.026(3) 0.014(3) 0.004(3) 0.012(3)
C71 0.021(3) 0.021(4) 0.023(3) 0.005(3) 0.000(3) 0.005(3)
C72 0.121(10) 0.089(9) 0.032(5) 0.024(5) 0.007(6) 0.080(9)
C73 0.050(6) 0.035(5) 0.079(7) 0.011(5) 0.015(5) 0.014(5)
C74 0.104(10) 0.023(5) 0.093(9) -0.014(5) -0.060(8) 0.028(6)
C75 0.056(6) 0.074(8) 0.019(4) 0.001(4) 0.016(4) -0.010(5)
C76 0.114(9) 0.050(6) 0.023(4) 0.007(4) -0.010(5) 0.048(7)
C77 0.057(5) 0.029(5) 0.023(4) 0.004(3) -0.005(4) 0.000(4)
C78 0.069(7) 0.057(7) 0.075(7) -0.039(6) 0.053(6) -0.048(6)
C79 0.037(6) 0.112(11) 0.157(13) 0.088(10) 0.053(7) 0.044(7)
C80 0.035(5) 0.133(12) 0.027(4) 0.013(6) 0.016(4) -0.009(6)
C81 0.021(3) 0.018(3) 0.037(4) 0.008(3) 0.000(3) 0.003(3)
C82 0.028(4) 0.019(4) 0.035(4) 0.015(3) 0.013(3) 0.004(3)
C83 0.023(3) 0.010(3) 0.030(3) 0.008(3) 0.005(3) 0.001(3)
C84 0.027(3) 0.018(3) 0.018(3) 0.003(3) 0.002(3) 0.007(3)
C85 0.020(3) 0.019(4) 0.031(4) 0.009(3) -0.003(3) 0.000(3)
C86 0.023(3) 0.017(3) 0.028(3) 0.011(3) 0.001(3) 0.005(3)
C87 0.037(4) 0.036(4) 0.037(4) 0.017(4) 0.021(3) 0.025(4)
C88 0.038(4) 0.023(4) 0.026(3) 0.014(3) 0.018(3) 0.017(3)
C89 0.046(5) 0.026(4) 0.022(3) 0.006(3) 0.012(3) 0.017(4)
C90 0.023(3) 0.016(3) 0.017(3) 0.002(3) 0.001(3) 0.004(3)
C91 0.021(3) 0.028(4) 0.029(4) 0.013(3) 0.005(3) 0.008(3)
C92 0.026(3) 0.012(3) 0.031(4) 0.008(3) 0.002(3) 0.001(3)
C93 0.028(3) 0.013(3) 0.030(3) 0.011(3) 0.015(3) 0.011(3)
C94 0.030(4) 0.015(3) 0.023(3) 0.011(3) 0.006(3) 0.012(3)
C95 0.026(3) 0.017(3) 0.032(4) 0.017(3) 0.008(3) 0.008(3)
C96 0.029(4) 0.024(4) 0.023(3) 0.012(3) 0.010(3) 0.011(3)
C97 0.031(4) 0.018(3) 0.017(3) 0.007(3) 0.010(3) 0.008(3)
C98 0.039(4) 0.027(4) 0.027(3) 0.019(3) 0.020(3) 0.012(3)
O1S 0.034(3) 0.024(3) 0.030(3) 0.017(2) 0.013(2) 0.013(2)
C1S 0.050(5) 0.029(4) 0.029(4) 0.015(3) 0.011(3) 0.013(4)
C2S 0.036(4) 0.021(4) 0.025(3) 0.007(3) 0.006(3) 0.011(3)
C3S 0.031(4) 0.022(4) 0.028(4) 0.014(3) 0.003(3) 0.008(3)
C4S 0.034(4) 0.032(4) 0.030(4) 0.011(3) 0.014(3) 0.010(3)
O2S 0.035(3) 0.035(3) 0.026(3) 0.002(2) 0.006(2) 0.019(3)
C6S 0.044(5) 0.060(6) 0.026(4) 0.010(4) 0.011(4) 0.018(5)
C7S 0.027(4) 0.045(5) 0.029(4) 0.007(4) 0.009(3) 0.013(4)
C8S 0.037(4) 0.032(4) 0.024(4) 0.001(3) 0.008(3) 0.008(4)
C9S 0.037(4) 0.023(4) 0.036(4) -0.001(3) 0.000(3) 0.006(3)

loop_
_geom_bond_atom_site_label_1
_geom_bond_atom_site_label_2
_geom_bond_distance
_geom_bond_site_symmetry_2
_geom_bond_publ_flag
Pt1 P1 2.2610(16) . ?
Pt1 Ir3 2.6255(3) . ?
Pt1 Ir2 2.6589(3) . ?
Pt1 Pt4 2.6703(3) . ?
Pt2 P2 2.2766(16) . ?
Pt2 Ir3 2.7420(4) . ?
Pt2 Ir4 2.7532(3) . ?
Pt2 Ir5 2.8369(4) . ?
Pt2 Ir1 2.8997(3) . ?
Pt3 P3 2.2812(16) . ?
Pt3 Ir4 2.7457(4) . ?
Pt3 Ir2 2.7613(3) . ?
Pt3 Ir6 2.8140(3) . ?
Pt3 Ir1 2.8826(3) . ?
Pt4 P4 2.3351(16) . ?
Pt4 Ir2 2.6714(3) . ?
Pt4 Ir1 2.6741(4) . ?
Pt4 Ir3 2.6853(3) . ?
Pt4 Ir6 2.8014(3) . ?
Pt4 Ir5 2.8054(3) . ?
Ir1 C11 1.861(7) . ?
Ir1 Ir5 2.5991(3) . ?
Ir1 Ir6 2.6111(3) . ?
Ir1 Ir3 2.6977(3) . ?
Ir1 Ir2 2.7093(3) . ?
Ir1 Ir4 2.7534(3) . ?
Ir2 C21 1.848(6) . ?
Ir2 Ir6 2.6072(3) . ?
Ir2 Ir4 2.6434(4) . ?
Ir2 Ir3 2.6466(3) . ?
Ir3 C31 1.859(6) . ?
Ir3 Ir5 2.5939(3) . ?
Ir3 Ir4 2.6445(3) . ?
Ir4 C41 1.822(7) . ?
Ir5 C52 1.872(7) . ?
Ir5 C51 1.883(7) . ?
Ir6 C62 1.872(6) . ?
Ir6 C61 1.875(7) . ?
P1 C3 1.899(6) . ?
P1 C2 1.914(6) . ?
P1 C1 1.922(7) . ?
P2 C6 1.903(7) . ?
P2 C5 1.908(7) . ?
P2 C4 1.945(6) . ?
P3 C7 1.908(7) . ?
P3 C8 1.912(6) . ?
P3 C9 1.913(7) . ?
P4 C12 1.903(7) . ?
P4 C13 1.906(7) . ?
P4 C10 1.924(6) . ?
O11 C11 1.146(8) . ?
O21 C21 1.161(7) . ?
O31 C31 1.159(8) . ?
O41 C41 1.153(8) . ?
O51 C51 1.142(8) . ?
O52 C52 1.144(8) . ?
O61 C61 1.145(8) . ?
O62 C62 1.140(8) . ?
C1 C63 1.527(10) . ?
C1 C65 1.528(9) . ?
C1 C64 1.544(9) . ?
C2 C69 1.528(9) . ?
C2 C70 1.529(9) . ?
C2 C71 1.539(9) . ?
C3 C66 1.519(9) . ?
C3 C67 1.527(9) . ?
C3 C68 1.541(9) . ?
C4 C76 1.511(11) . ?
C4 C77 1.521(10) . ?
C4 C75 1.523(11) . ?
C5 C79 1.502(13) . ?
C5 C78 1.502(12) . ?
C5 C80 1.506(11) . ?
C6 C74 1.482(11) . ?
C6 C72 1.518(11) . ?
C6 C73 1.553(12) . ?
C7 C83 1.533(9) . ?
C7 C82 1.542(9) . ?
C7 C81 1.546(9) . ?
C8 C85 1.539(9) . ?
C8 C84 1.539(9) . ?
C8 C86 1.541(9) . ?
C9 C88 1.519(9) . ?
C9 C89 1.538(10) . ?
C9 C87 1.548(9) . ?
C10 C90 1.535(9) . ?
C10 C91 1.543(9) . ?
C10 C92 1.545(9) . ?
C12 C94 1.533(9) . ?
C12 C95 1.544(9) . ?
C12 C93 1.549(9) . ?
C13 C98 1.521(9) . ?
C13 C97 1.538(9) . ?
C13 C96 1.549(9) . ?
O1S C3S 1.419(8) . ?
O1S C2S 1.420(9) . ?
C1S C2S 1.506(10) . ?
C3S C4S 1.492(10) . ?
O2S C8S 1.409(9) . ?
O2S C7S 1.430(9) . ?
C6S C7S 1.508(10) . ?
C8S C9S 1.489(11) . ?
